data_7103306
loop_
_publ_author_name
'Arnold, Kenny'
'Batsanov, Andrei S'
'Davies, Bryan'
'Grosjean, Christophe'
'Sch\"utz, Thorben'
'Whiting, Andrew'
'Zawatzky, Kerstin'

_publ_section_title
;
 The first example of enamine-Lewis acid cooperative bifunctional
 catalysis: application to the asymmetric aldol reaction.
;
_journal_issue 33
_journal_name_full 'Chemical communications (Cambridge, England)'
_journal_page_first 3879
_journal_page_last 3881
_journal_paper_doi 10.1039/b806779a
_journal_year 2008
_chemical_absolute_configuration syn
_chemical_formula_moiety 'C10 H20 B N O4'
_chemical_formula_sum 'C10 H20 B N O4'
_chemical_formula_weight 229.08
_chemical_melting_point 373
_chemical_name_common
;(S)-N-(1,1-Dimethylethoxycarbonyl)-(pyrrolidin-2-
yl)methylboronic acid
;
_chemical_name_systematic
; (S)-N-(1,1-Dimethylethoxycarbonyl)-(pyrrolidin-2-
yl)methylboronic acid
;
_chemical_optical_rotation '[\a]~D~^22^=-60 (c 1.00 in CH~2~Cl~2~)'
_space_group_IT_number 19
_symmetry_cell_setting orthorhombic
_symmetry_space_group_name_Hall 'P 2ac 2ab'
_symmetry_space_group_name_H-M 'P 21 21 21'
_atom_sites_solution_hydrogens difmap
_atom_sites_solution_primary direct
_atom_sites_solution_secondary difmap
_audit_creation_method SHELXL-97
_cell_angle_alpha 90.00
_cell_angle_beta 90.00
_cell_angle_gamma 90.00
_cell_formula_units_Z 4
_cell_length_a 9.3385(9)
_cell_length_b 11.5001(11)
_cell_length_c 12.0643(11)
_cell_measurement_reflns_used 7045
_cell_measurement_temperature 120(2)
_cell_measurement_theta_max 28.95
_cell_measurement_theta_min 2.45
_cell_volume 1295.6(2)
_computing_cell_refinement 'SAINT version 6.45A (Bruker, 2003)'
_computing_data_collection 'SMART version 5.049 (Bruker, 1998)'
_computing_data_reduction 'SAINT version 6.45A (Bruker, 2003)'
_computing_molecular_graphics 'SHELXTL version 6.14 (Bruker, 2003)'
_computing_publication_material 'SHELXTL version 6.14 (Bruker, 2003)'
_computing_structure_refinement 'SHELXTL version 6.14 (Bruker, 2003)'
_computing_structure_solution 'SHELXTL version 6.14 (Bruker, 2003)'
_diffrn_ambient_temperature 120(2)
_diffrn_detector_area_resol_mean 8
_diffrn_measured_fraction_theta_full 1.000
_diffrn_measured_fraction_theta_max 1.000
_diffrn_measurement_device_type 'Siemens SMART 1K CCD area detector'
_diffrn_measurement_method '\w scans'
_diffrn_radiation_monochromator graphite
_diffrn_radiation_source 'fine-focus sealed tube'
_diffrn_radiation_type MoK\a
_diffrn_radiation_wavelength 0.71073
_diffrn_reflns_av_R_equivalents 0.0370
_diffrn_reflns_av_sigmaI/netI 0.0230
_diffrn_reflns_limit_h_max 11
_diffrn_reflns_limit_h_min -12
_diffrn_reflns_limit_k_max 15
_diffrn_reflns_limit_k_min -15
_diffrn_reflns_limit_l_max 16
_diffrn_reflns_limit_l_min -16
_diffrn_reflns_number 13209
_diffrn_reflns_theta_full 28.96
_diffrn_reflns_theta_max 28.96
_diffrn_reflns_theta_min 2.45
_diffrn_standards_number 0
_exptl_absorpt_coefficient_mu 0.088
_exptl_absorpt_correction_T_max 1.0000
_exptl_absorpt_correction_T_min 0.8742
_exptl_absorpt_correction_type multi-scan
_exptl_absorpt_process_details 'SADABS 2.10 (Bruker, 2003)'
_exptl_crystal_colour colourless
_exptl_crystal_density_diffrn 1.174
_exptl_crystal_density_method 'not measured'
_exptl_crystal_description block
_exptl_crystal_F_000 496
_exptl_crystal_size_max 0.75
_exptl_crystal_size_mid 0.45
_exptl_crystal_size_min 0.20
_refine_diff_density_max 0.175
_refine_diff_density_min -0.165
_refine_diff_density_rms 0.034
_refine_ls_abs_structure_details 'undeterminable, all \Df" set to 0, Friedel equivalents merged'
_refine_ls_extinction_method none
_refine_ls_goodness_of_fit_ref 1.035
_refine_ls_hydrogen_treatment refall
_refine_ls_matrix_type full
_refine_ls_number_parameters 225
_refine_ls_number_reflns 1968
_refine_ls_number_restraints 0
_refine_ls_restrained_S_all 1.035
_refine_ls_R_factor_all 0.0355
_refine_ls_R_factor_gt 0.0306
_refine_ls_shift/su_max 0.001
_refine_ls_shift/su_mean 0.000
_refine_ls_structure_factor_coef Fsqd
_refine_ls_weighting_details 'calc w=1/[\s^2^(Fo^2^)+(0.0469P)^2^+0.0994P] where P=(Fo^2^+2Fc^2^)/3'
_refine_ls_weighting_scheme calc
_refine_ls_wR_factor_gt 0.0747
_refine_ls_wR_factor_ref 0.0768
_reflns_Friedel_coverage 0.74
_reflns_number_gt 1798
_reflns_number_total 1968
_reflns_threshold_expression I>2\s(I)
_cod_data_source_file b806779a.txt
_cod_data_source_block (S)-6
_cod_depositor_comments
;
The following automatic conversions were performed:
'_symmetry_cell_setting' value 'Orthorhombic' changed to 'orthorhombic'
according to '/home/saulius/struct/CIF-dictionaries/cif_core.dic'
dictionary named 'cif_core.dic' version 2.4.1 from 2010-06-29.

Automatic conversion script
Id: cif_fix_enum 1527 2010-12-29 10:47:43Z saulius 
;
_cod_database_code 7103306

loop_
_symmetry_equiv_pos_as_xyz
'x, y, z'
'-x+1/2, -y, z+1/2'
'-x, y+1/2, -z+1/2'
'x+1/2, -y+1/2, -z'

loop_
_atom_site_label
_atom_site_type_symbol
_atom_site_fract_x
_atom_site_fract_y
_atom_site_fract_z
_atom_site_U_iso_or_equiv
_atom_site_adp_type
_atom_site_occupancy
_atom_site_symmetry_multiplicity
_atom_site_calc_flag
_atom_site_refinement_flags
_atom_site_disorder_assembly
_atom_site_disorder_group
B B 0.08781(17) 0.25166(14) 0.50012(14) 0.0200(3) Uani 1 1 d . . .
O1 O 0.19867(12) 0.17739(9) 0.50937(10) 0.0298(3) Uani 1 1 d . . .
H01 H 0.283(3) 0.213(2) 0.503(2) 0.053(7) Uiso 1 1 d . . .
O2 O -0.04763(11) 0.20865(9) 0.50966(9) 0.0230(2) Uani 1 1 d . . .
H02 H -0.052(2) 0.141(2) 0.5283(18) 0.049(7) Uiso 1 1 d . . .
O3 O 0.35581(11) 0.68124(8) 0.34303(8) 0.0234(2) Uani 1 1 d . . .
O4 O 0.41529(11) 0.51781(8) 0.44002(8) 0.0238(2) Uani 1 1 d . . .
N1 N 0.20960(12) 0.52995(10) 0.34006(9) 0.0184(2) Uani 1 1 d . . .
C1 C 0.33376(15) 0.57160(11) 0.37901(11) 0.0191(3) Uani 1 1 d . . .
C2 C 0.16457(15) 0.40863(11) 0.35915(11) 0.0180(3) Uani 1 1 d . . .
H2 H 0.2489(19) 0.3578(15) 0.3452(13) 0.020(4) Uiso 1 1 d . . .
C3 C 0.05019(19) 0.39207(13) 0.26907(13) 0.0287(3) Uani 1 1 d . . .
H31 H 0.103(2) 0.3702(18) 0.1959(17) 0.037(5) Uiso 1 1 d . . .
H32 H -0.023(2) 0.3347(19) 0.2904(16) 0.038(5) Uiso 1 1 d . . .
C4 C -0.01351(18) 0.51336(14) 0.25333(14) 0.0300(3) Uani 1 1 d . . .
H41 H -0.082(2) 0.5296(18) 0.3166(16) 0.037(5) Uiso 1 1 d . . .
H42 H -0.061(2) 0.5224(18) 0.1819(17) 0.042(5) Uiso 1 1 d . . .
C5 C 0.11606(17) 0.59301(13) 0.26250(12) 0.0240(3) Uani 1 1 d . . .
H51 H 0.094(2) 0.6709(18) 0.2933(15) 0.032(5) Uiso 1 1 d . . .
H52 H 0.164(2) 0.6014(18) 0.1896(17) 0.039(5) Uiso 1 1 d . . .
C6 C 0.49237(17) 0.74089(13) 0.36452(12) 0.0246(3) Uani 1 1 d . . .
C7 C 0.4679(2) 0.85843(14) 0.31018(14) 0.0330(4) Uani 1 1 d . . .
H71 H 0.559(2) 0.9055(19) 0.3206(17) 0.040(5) Uiso 1 1 d . . .
H72 H 0.448(2) 0.850(2) 0.2312(19) 0.049(6) Uiso 1 1 d . . .
H73 H 0.387(2) 0.904(2) 0.3498(18) 0.045(6) Uiso 1 1 d . . .
C8 C 0.5167(2) 0.75590(16) 0.48835(14) 0.0373(4) Uani 1 1 d . . .
H81 H 0.431(2) 0.7909(18) 0.5227(18) 0.043(6) Uiso 1 1 d . . .
H82 H 0.542(2) 0.684(2) 0.5266(17) 0.046(6) Uiso 1 1 d . . .
H83 H 0.597(2) 0.8112(19) 0.4974(18) 0.043(5) Uiso 1 1 d . . .
C9 C 0.6128(2) 0.67456(16) 0.30876(15) 0.0343(4) Uani 1 1 d . . .
H91 H 0.601(2) 0.6668(19) 0.2314(18) 0.045(6) Uiso 1 1 d . . .
H92 H 0.627(2) 0.6021(19) 0.3463(17) 0.044(6) Uiso 1 1 d . . .
H93 H 0.703(3) 0.718(2) 0.3216(17) 0.049(6) Uiso 1 1 d . . .
C10 C 0.10697(15) 0.38742(11) 0.47650(11) 0.0189(3) Uani 1 1 d . . .
H101 H 0.016(2) 0.4308(15) 0.4873(15) 0.029(5) Uiso 1 1 d . . .
H102 H 0.175(2) 0.4201(15) 0.5304(14) 0.025(4) Uiso 1 1 d . . .

loop_
_atom_site_aniso_label
_atom_site_aniso_U_11
_atom_site_aniso_U_22
_atom_site_aniso_U_33
_atom_site_aniso_U_23
_atom_site_aniso_U_13
_atom_site_aniso_U_12
B 0.0195(7) 0.0180(6) 0.0226(6) 0.0026(5) 0.0008(6) -0.0012(5)
O1 0.0170(5) 0.0209(5) 0.0516(7) 0.0093(5) 0.0019(5) -0.0001(4)
O2 0.0163(5) 0.0177(4) 0.0351(5) 0.0065(4) 0.0007(4) -0.0010(4)
O3 0.0250(5) 0.0163(4) 0.0289(5) 0.0045(4) -0.0017(4) -0.0050(4)
O4 0.0210(5) 0.0192(4) 0.0312(5) 0.0045(4) -0.0042(4) -0.0012(4)
N1 0.0195(6) 0.0141(5) 0.0215(5) 0.0026(4) -0.0018(4) -0.0001(4)
C1 0.0221(7) 0.0141(5) 0.0212(6) 0.0009(5) 0.0032(5) 0.0002(5)
C2 0.0188(6) 0.0128(5) 0.0224(6) -0.0009(5) -0.0008(5) -0.0009(5)
C3 0.0350(9) 0.0223(7) 0.0288(7) -0.0036(6) -0.0115(6) -0.0036(7)
C4 0.0292(8) 0.0286(8) 0.0321(7) 0.0037(6) -0.0121(6) -0.0001(6)
C5 0.0276(8) 0.0216(6) 0.0229(6) 0.0044(5) -0.0042(6) 0.0028(6)
C6 0.0278(7) 0.0219(7) 0.0240(6) 0.0013(5) 0.0009(5) -0.0109(6)
C7 0.0484(10) 0.0212(7) 0.0293(7) 0.0032(6) 0.0035(7) -0.0115(7)
C8 0.0536(12) 0.0332(8) 0.0251(7) 0.0007(7) -0.0028(7) -0.0179(9)
C9 0.0313(9) 0.0321(8) 0.0394(8) 0.0050(7) 0.0078(7) -0.0065(7)
C10 0.0176(6) 0.0162(5) 0.0228(6) 0.0000(5) 0.0014(5) -0.0009(5)

loop_
_atom_type_symbol
_atom_type_description
_atom_type_scat_dispersion_real
_atom_type_scat_dispersion_imag
_atom_type_scat_source
C C 0.0033 0.0000 'International Tables Vol C Tables 4.2.6.8 and 6.1.1.4'
H H 0.0000 0.0000 'International Tables Vol C Tables 4.2.6.8 and 6.1.1.4'
B B 0.0013 0.0000 'International Tables Vol C Tables 4.2.6.8 and 6.1.1.4'
N N 0.0061 0.0000 'International Tables Vol C Tables 4.2.6.8 and 6.1.1.4'
O O 0.0106 0.0000 'International Tables Vol C Tables 4.2.6.8 and 6.1.1.4'

loop_
_geom_angle_atom_site_label_1
_geom_angle_atom_site_label_2
_geom_angle_atom_site_label_3
_geom_angle
_geom_angle_site_symmetry_1
_geom_angle_site_symmetry_3
_geom_angle_publ_flag
O1 B O2 118.44(13) . . ?
O1 B C10 123.27(13) . . ?
O2 B C10 118.28(12) . . ?
B O1 H01 112.2(15) . . ?
B O2 H02 114.7(17) . . ?
C1 O3 C6 120.75(11) . . ?
C1 N1 C5 124.11(12) . . ?
C1 N1 C2 122.01(11) . . ?
C5 N1 C2 113.34(11) . . ?
O4 C1 N1 124.58(12) . . ?
O4 C1 O3 124.73(13) . . ?
N1 C1 O3 110.69(12) . . ?
N1 C2 C10 113.23(10) . . ?
N1 C2 C3 101.84(11) . . ?
C10 C2 C3 112.92(12) . . ?
N1 C2 H2 107.7(10) . . ?
C10 C2 H2 109.9(9) . . ?
C3 C2 H2 110.9(9) . . ?
C4 C3 C2 104.21(12) . . ?
C4 C3 H31 107.4(11) . . ?
C2 C3 H31 107.5(11) . . ?
C4 C3 H32 112.1(12) . . ?
C2 C3 H32 112.3(12) . . ?
H31 C3 H32 112.8(16) . . ?
C5 C4 C3 103.35(13) . . ?
C5 C4 H41 109.6(11) . . ?
C3 C4 H41 108.7(12) . . ?
C5 C4 H42 111.1(12) . . ?
C3 C4 H42 112.5(12) . . ?
H41 C4 H42 111.3(16) . . ?
N1 C5 C4 102.81(11) . . ?
N1 C5 H51 109.2(11) . . ?
C4 C5 H51 114.1(11) . . ?
N1 C5 H52 110.1(12) . . ?
C4 C5 H52 110.7(12) . . ?
H51 C5 H52 109.7(16) . . ?
O3 C6 C9 109.30(12) . . ?
O3 C6 C7 102.02(12) . . ?
C9 C6 C7 111.57(13) . . ?
O3 C6 C8 110.82(12) . . ?
C9 C6 C8 112.47(15) . . ?
C7 C6 C8 110.19(14) . . ?
C6 C7 H71 107.2(12) . . ?
C6 C7 H72 111.3(13) . . ?
H71 C7 H72 109.4(18) . . ?
C6 C7 H73 111.0(12) . . ?
H71 C7 H73 106.6(15) . . ?
H72 C7 H73 111.1(18) . . ?
C6 C8 H81 109.8(12) . . ?
C6 C8 H82 113.8(12) . . ?
H81 C8 H82 110.3(19) . . ?
C6 C8 H83 107.1(12) . . ?
H81 C8 H83 108.0(16) . . ?
H82 C8 H83 107.7(17) . . ?
C6 C9 H91 113.5(13) . . ?
C6 C9 H92 109.1(13) . . ?
H91 C9 H92 113.6(19) . . ?
C6 C9 H93 107.8(13) . . ?
H91 C9 H93 107.6(19) . . ?
H92 C9 H93 104.6(19) . . ?
C2 C10 B 111.07(11) . . ?
C2 C10 H101 109.9(11) . . ?
B C10 H101 111.9(10) . . ?
C2 C10 H102 108.8(10) . . ?
B C10 H102 109.1(10) . . ?
H101 C10 H102 106.0(14) . . ?

loop_
_geom_bond_atom_site_label_1
_geom_bond_atom_site_label_2
_geom_bond_distance
_geom_bond_site_symmetry_2
_geom_bond_publ_flag
B O1 1.3467(19) . ?
B O2 1.3629(18) . ?
B C10 1.597(2) . ?
O1 H01 0.89(3) . ?
O2 H02 0.81(2) . ?
O3 C1 1.3493(16) . ?
O3 C6 1.4711(17) . ?
O4 C1 1.2264(16) . ?
N1 C1 1.3396(18) . ?
N1 C5 1.4712(17) . ?
N1 C2 1.4753(17) . ?
C2 C10 1.5340(18) . ?
C2 C3 1.536(2) . ?
C2 H2 0.995(17) . ?
C3 C4 1.528(2) . ?
C3 H31 1.04(2) . ?
C3 H32 0.98(2) . ?
C4 C5 1.522(2) . ?
C4 H41 1.01(2) . ?
C4 H42 0.97(2) . ?
C5 H51 0.99(2) . ?
C5 H52 0.99(2) . ?
C6 C9 1.517(2) . ?
C6 C7 1.520(2) . ?
C6 C8 1.521(2) . ?
C7 H71 1.01(2) . ?
C7 H72 0.97(2) . ?
C7 H73 1.04(2) . ?
C8 H81 0.99(2) . ?
C8 H82 0.98(2) . ?
C8 H83 0.99(2) . ?
C9 H91 0.94(2) . ?
C9 H92 0.96(2) . ?
C9 H93 0.99(2) . ?
C10 H101 0.99(2) . ?
C10 H102 0.986(18) . ?

loop_
_geom_hbond_atom_site_label_D
_geom_hbond_atom_site_label_H
_geom_hbond_atom_site_label_A
_geom_hbond_distance_DH
_geom_hbond_distance_HA
_geom_hbond_distance_DA
_geom_hbond_angle_DHA
_geom_hbond_site_symmetry_A
O1 H01 O2 0.89(3) 1.83(3) 2.7172(15) 178(2) 4_556
O2 H02 O4 0.81(2) 1.89(2) 2.6964(14) 172(2) 4_456

loop_
_geom_torsion_atom_site_label_1
_geom_torsion_atom_site_label_2
_geom_torsion_atom_site_label_3
_geom_torsion_atom_site_label_4
_geom_torsion
_geom_torsion_site_symmetry_1
_geom_torsion_site_symmetry_2
_geom_torsion_site_symmetry_3
_geom_torsion_site_symmetry_4
_geom_torsion_publ_flag
C5 N1 C1 O4 -176.83(13) . . . . ?
C2 N1 C1 O4 -5.8(2) . . . . ?
C5 N1 C1 O3 3.94(18) . . . . ?
C2 N1 C1 O3 174.94(11) . . . . ?
C6 O3 C1 O4 7.6(2) . . . . ?
C6 O3 C1 N1 -173.13(11) . . . . ?
C1 N1 C2 C10 77.22(16) . . . . ?
C5 N1 C2 C10 -110.90(13) . . . . ?
C1 N1 C2 C3 -161.25(12) . . . . ?
C5 N1 C2 C3 10.64(15) . . . . ?
N1 C2 C3 C4 -29.97(15) . . . . ?
C10 C2 C3 C4 91.78(14) . . . . ?
C2 C3 C4 C5 38.72(16) . . . . ?
C1 N1 C5 C4 -175.32(12) . . . . ?
C2 N1 C5 C4 12.99(15) . . . . ?
C3 C4 C5 N1 -31.25(15) . . . . ?
C1 O3 C6 C9 61.82(16) . . . . ?
C1 O3 C6 C7 -179.96(12) . . . . ?
C1 O3 C6 C8 -62.67(18) . . . . ?
N1 C2 C10 B -169.26(12) . . . . ?
C3 C2 C10 B 75.66(15) . . . . ?
O1 B C10 C2 68.22(19) . . . . ?
O2 B C10 C2 -110.72(15) . . . . ?

loop_
_cod_related_entry_id
_cod_related_entry_database
_cod_related_entry_code
1 ChemSpider 30653050
